data_2207344
loop_
_publ_author_name
'Qiong Chen'
'Yuan-Xiang Li'
'Xiao-Wei Hu'
'Guang-Fu Yang'

_publ_section_title
;
 Ethyl
 2-(5,7-dimethyl-1,2,4-triazolo[1,5-<i>a</i>]pyrimidin-2-yloxy)benzoate
;
_journal_coeditor_code SJ6136
_journal_issue 11
_journal_name_full 'Acta Crystallographica Section E'
_journal_page_first o3842
_journal_page_last o3843
_journal_paper_doi 10.1107/S1600536805033763
_journal_volume 61
_journal_year 2005
_chemical_formula_iupac 'C16 H16 N4 O3'
_chemical_formula_moiety 'C16 H16 N4 O3'
_chemical_formula_sum 'C16 H16 N4 O3'
_chemical_formula_weight 312.33
_chemical_name_systematic
;
Ethyl 2-(5,7-dimethyl-1,2,4-triazolo[1,5-a]pyrimidin-2-yloxy)benzoate
;
_space_group_IT_number 14
_symmetry_cell_setting monoclinic
_symmetry_space_group_name_Hall '-P 2yn'
_symmetry_space_group_name_H-M 'P 1 21/n 1'
_atom_sites_solution_hydrogens geom
_atom_sites_solution_primary direct
_atom_sites_solution_secondary difmap
_audit_creation_method SHELXL-97
_cell_angle_alpha 90.00
_cell_angle_beta 102.038(3)
_cell_angle_gamma 90.00
_cell_formula_units_Z 4
_cell_length_a 9.0013(13)
_cell_length_b 10.5217(15)
_cell_length_c 17.152(3)
_cell_measurement_reflns_used 2092
_cell_measurement_temperature 292(2)
_cell_measurement_theta_max 21.57
_cell_measurement_theta_min 2.28
_cell_volume 1588.7(4)
_computing_cell_refinement 'SAINT (Bruker, 1999)'
_computing_data_collection 'SMART (Bruker, 1997)'
_computing_data_reduction SAINT
_computing_molecular_graphics 'SHELXTL (Bruker, 2001)'
_computing_publication_material SHELXTL
_computing_structure_refinement 'SHELXL97 (Sheldrick, 1997)'
_computing_structure_solution 'SHELXS97 (Sheldrick, 1997)'
_diffrn_ambient_temperature 292(2)
_diffrn_measured_fraction_theta_full 0.999
_diffrn_measured_fraction_theta_max 0.999
_diffrn_measurement_device_type 'Bruker SMART 4K CCD area-detector'
_diffrn_measurement_method '\f and \w'
_diffrn_radiation_monochromator graphite
_diffrn_radiation_source 'fine-focus sealed tube'
_diffrn_radiation_type MoK\a
_diffrn_radiation_wavelength 0.71073
_diffrn_reflns_av_R_equivalents 0.0650
_diffrn_reflns_av_sigmaI/netI 0.0602
_diffrn_reflns_limit_h_max 10
_diffrn_reflns_limit_h_min -11
_diffrn_reflns_limit_k_max 13
_diffrn_reflns_limit_k_min -6
_diffrn_reflns_limit_l_max 21
_diffrn_reflns_limit_l_min -21
_diffrn_reflns_number 9593
_diffrn_reflns_theta_full 27.00
_diffrn_reflns_theta_max 27.00
_diffrn_reflns_theta_min 2.28
_diffrn_standards_number 0
_exptl_absorpt_coefficient_mu 0.093
_exptl_absorpt_correction_type none
_exptl_crystal_colour colorless
_exptl_crystal_density_diffrn 1.306
_exptl_crystal_density_method 'not measured'
_exptl_crystal_description block
_exptl_crystal_F_000 656
_exptl_crystal_size_max 0.30
_exptl_crystal_size_mid 0.20
_exptl_crystal_size_min 0.20
_refine_diff_density_max 0.259
_refine_diff_density_min -0.242
_refine_ls_extinction_method none
_refine_ls_goodness_of_fit_ref 0.914
_refine_ls_hydrogen_treatment constr
_refine_ls_matrix_type full
_refine_ls_number_parameters 211
_refine_ls_number_reflns 3470
_refine_ls_number_restraints 0
_refine_ls_restrained_S_all 0.914
_refine_ls_R_factor_all 0.0845
_refine_ls_R_factor_gt 0.0508
_refine_ls_shift/su_max 0.003
_refine_ls_shift/su_mean 0.000
_refine_ls_structure_factor_coef Fsqd
_refine_ls_weighting_details 'calc w = 1/[\s^2^(Fo^2^)+(0.0644P)^2^] where P = (Fo^2^+2Fc^2^)/3'
_refine_ls_weighting_scheme calc
_refine_ls_wR_factor_gt 0.1147
_refine_ls_wR_factor_ref 0.1280
_reflns_number_gt 2093
_reflns_number_total 3470
_reflns_threshold_expression I>2\s(I)
_cod_data_source_file sj6136.cif
_cod_data_source_block I
_cod_original_cell_volume 1588.8(4)
_cod_original_sg_symbol_H-M 'P 21/n'
_cod_database_code 2207344
_cod_database_fobs_code 2207344

loop_
_symmetry_equiv_pos_as_xyz
'x, y, z'
'-x+1/2, y+1/2, -z+1/2'
'-x, -y, -z'
'x-1/2, -y-1/2, z-1/2'

loop_
_atom_site_label
_atom_site_fract_x
_atom_site_fract_y
_atom_site_fract_z
_atom_site_U_iso_or_equiv
_atom_site_adp_type
_atom_site_calc_flag
_atom_site_refinement_flags
_atom_site_occupancy
_atom_site_type_symbol
C1 0.3764(2) -0.15737(17) 1.05091(13) 0.0723(6) Uani d . 1 C
H1A 0.3357 -0.2160 1.0090 0.108 Uiso calc R 1 H
H1B 0.3807 -0.1974 1.1016 0.108 Uiso calc R 1 H
H1C 0.4768 -0.1324 1.0463 0.108 Uiso calc R 1 H
C2 0.2764(2) -0.04238(16) 1.04429(11) 0.0529(5) Uani d . 1 C
C3 0.1942(2) -0.01446(17) 1.10334(10) 0.0554(5) Uani d . 1 C
H3 0.2067 -0.0659 1.1483 0.066 Uiso calc R 1 H
C4 0.0970(2) 0.08568(16) 1.09658(9) 0.0495(4) Uani d . 1 C
C5 0.0020(2) 0.12361(19) 1.15375(10) 0.0652(5) Uani d . 1 C
H5A 0.0405 0.2012 1.1797 0.098 Uiso calc R 1 H
H5B 0.0048 0.0579 1.1929 0.098 Uiso calc R 1 H
H5C -0.1009 0.1362 1.1256 0.098 Uiso calc R 1 H
C6 0.17278(19) 0.12849(15) 0.97284(9) 0.0455(4) Uani d . 1 C
C7 0.03910(19) 0.28673(15) 0.93792(9) 0.0457(4) Uani d . 1 C
C8 0.0403(2) 0.43507(16) 0.83608(10) 0.0489(4) Uani d . 1 C
C9 0.1316(2) 0.53948(18) 0.85550(11) 0.0633(5) Uani d . 1 C
H9 0.1477 0.5734 0.9067 0.076 Uiso calc R 1 H
C10 0.1994(2) 0.59379(18) 0.79864(13) 0.0682(6) Uani d . 1 C
H10 0.2614 0.6646 0.8116 0.082 Uiso calc R 1 H
C11 0.1761(2) 0.54420(18) 0.72316(12) 0.0638(5) Uani d . 1 C
H11 0.2223 0.5812 0.6850 0.077 Uiso calc R 1 H
C12 0.0839(2) 0.43939(17) 0.70397(10) 0.0560(5) Uani d . 1 C
H12 0.0691 0.4056 0.6528 0.067 Uiso calc R 1 H
C13 0.01232(19) 0.38311(15) 0.75992(10) 0.0481(4) Uani d . 1 C
C14 -0.0934(2) 0.27458(17) 0.73765(11) 0.0572(5) Uani d . 1 C
C15 -0.1682(3) 0.1073(2) 0.64504(13) 0.0827(7) Uani d . 1 C
H15A -0.2725 0.1364 0.6298 0.099 Uiso calc R 1 H
H15B -0.1623 0.0439 0.6867 0.099 Uiso calc R 1 H
C16 -0.1190(4) 0.0519(3) 0.57549(17) 0.1243(10) Uani d . 1 C
H16A -0.1134 0.1177 0.5374 0.186 Uiso calc R 1 H
H16B -0.1908 -0.0114 0.5514 0.186 Uiso calc R 1 H
H16C -0.0208 0.0136 0.5925 0.186 Uiso calc R 1 H
N1 0.26752(16) 0.02903(13) 0.97933(8) 0.0519(4) Uani d . 1 N
N2 0.08897(16) 0.15618(12) 1.02918(7) 0.0444(3) Uani d . 1 N
N3 -0.00021(16) 0.26124(13) 1.00644(8) 0.0473(4) Uani d . 1 N
N4 0.14090(16) 0.21337(13) 0.91347(8) 0.0492(4) Uani d . 1 N
O1 -0.02912(14) 0.38772(11) 0.89632(7) 0.0581(4) Uani d . 1 O
O2 -0.19345(18) 0.24522(13) 0.77099(8) 0.0815(5) Uani d . 1 O
O3 -0.06801(16) 0.21351(12) 0.67368(8) 0.0734(4) Uani d . 1 O

loop_
_atom_site_aniso_label
_atom_site_aniso_U_11
_atom_site_aniso_U_22
_atom_site_aniso_U_33
_atom_site_aniso_U_12
_atom_site_aniso_U_13
_atom_site_aniso_U_23
C1 0.0623(13) 0.0614(13) 0.0899(15) 0.0051(10) 0.0082(11) 0.0141(11)
C2 0.0466(10) 0.0465(11) 0.0619(11) -0.0081(8) 0.0031(9) 0.0021(9)
C3 0.0609(12) 0.0545(12) 0.0487(10) -0.0128(9) 0.0066(9) 0.0093(9)
C4 0.0558(11) 0.0501(11) 0.0423(9) -0.0136(9) 0.0098(8) 0.0021(8)
C5 0.0787(14) 0.0738(14) 0.0481(11) -0.0082(11) 0.0245(10) 0.0047(9)
C6 0.0454(10) 0.0495(10) 0.0427(9) -0.0039(8) 0.0120(8) -0.0021(8)
C7 0.0501(10) 0.0475(10) 0.0411(9) -0.0009(8) 0.0134(8) 0.0002(8)
C8 0.0526(11) 0.0511(11) 0.0467(10) 0.0124(8) 0.0185(8) 0.0093(8)
C9 0.0701(13) 0.0624(13) 0.0588(12) 0.0013(10) 0.0168(10) -0.0041(10)
C10 0.0695(14) 0.0617(13) 0.0766(14) -0.0056(10) 0.0224(11) -0.0014(11)
C11 0.0637(13) 0.0662(13) 0.0678(13) 0.0037(10) 0.0280(10) 0.0161(10)
C12 0.0616(12) 0.0616(12) 0.0470(10) 0.0090(9) 0.0165(9) 0.0088(9)
C13 0.0492(10) 0.0474(10) 0.0484(10) 0.0086(8) 0.0120(8) 0.0076(8)
C14 0.0607(13) 0.0570(12) 0.0517(11) 0.0084(10) 0.0068(9) 0.0124(9)
C15 0.0890(17) 0.0633(14) 0.0860(16) -0.0039(12) -0.0044(13) -0.0054(12)
C16 0.125(2) 0.121(2) 0.124(2) -0.0128(19) 0.0178(19) -0.0581(19)
N1 0.0509(9) 0.0508(9) 0.0549(9) 0.0002(7) 0.0130(7) 0.0032(7)
N2 0.0504(8) 0.0448(8) 0.0389(7) -0.0064(6) 0.0116(6) -0.0001(6)
N3 0.0551(9) 0.0482(9) 0.0410(7) -0.0002(7) 0.0156(6) 0.0001(6)
N4 0.0563(9) 0.0521(9) 0.0428(8) 0.0049(7) 0.0183(7) 0.0044(6)
O1 0.0666(8) 0.0623(8) 0.0516(7) 0.0172(6) 0.0264(6) 0.0147(6)
O2 0.0862(11) 0.0899(11) 0.0721(9) -0.0229(8) 0.0251(9) 0.0091(8)
O3 0.0740(10) 0.0682(9) 0.0777(9) -0.0038(7) 0.0153(8) -0.0166(7)

loop_
_atom_type_symbol
_atom_type_description
_atom_type_scat_dispersion_real
_atom_type_scat_dispersion_imag
_atom_type_scat_source
C C 0.0033 0.0016 'International Tables Vol C Tables 4.2.6.8 and 6.1.1.4'
H H 0.0000 0.0000 'International Tables Vol C Tables 4.2.6.8 and 6.1.1.4'
N N 0.0061 0.0033 'International Tables Vol C Tables 4.2.6.8 and 6.1.1.4'
O O 0.0106 0.0060 'International Tables Vol C Tables 4.2.6.8 and 6.1.1.4'

loop_
_geom_angle_atom_site_label_1
_geom_angle_atom_site_label_2
_geom_angle_atom_site_label_3
_geom_angle
_geom_angle_publ_flag
C2 C1 H1A 109.5 ?
C2 C1 H1B 109.5 ?
H1A C1 H1B 109.5 ?
C2 C1 H1C 109.5 ?
H1A C1 H1C 109.5 ?
H1B C1 H1C 109.5 ?
N1 C2 C3 122.45(16) ?
N1 C2 C1 116.68(17) ?
C3 C2 C1 120.86(17) ?
C4 C3 C2 121.83(16) ?
C4 C3 H3 119.1 ?
C2 C3 H3 119.1 ?
C3 C4 N2 114.43(16) ?
C3 C4 C5 126.99(16) ?
N2 C4 C5 118.58(16) ?
C4 C5 H5A 109.5 ?
C4 C5 H5B 109.5 ?
H5A C5 H5B 109.5 ?
C4 C5 H5C 109.5 ?
H5A C5 H5C 109.5 ?
H5B C5 H5C 109.5 ?
N1 C6 N4 127.98(15) ?
N1 C6 N2 122.68(15) ?
N4 C6 N2 109.33(14) ?
N3 C7 N4 119.43(15) ?
N3 C7 O1 116.81(14) ?
N4 C7 O1 123.75(14) yes
C9 C8 C13 121.71(16) ?
C9 C8 O1 116.19(15) yes
C13 C8 O1 122.03(16) ?
C8 C9 C10 119.47(18) ?
C8 C9 H9 120.3 ?
C10 C9 H9 120.3 ?
C11 C10 C9 120.50(19) ?
C11 C10 H10 119.8 ?
C9 C10 H10 119.8 ?
C10 C11 C12 119.74(18) ?
C10 C11 H11 120.1 ?
C12 C11 H11 120.1 ?
C11 C12 C13 121.14(17) ?
C11 C12 H12 119.4 ?
C13 C12 H12 119.4 ?
C8 C13 C12 117.43(17) ?
C8 C13 C14 121.68(15) ?
C12 C13 C14 120.86(16) ?
O2 C14 O3 122.81(19) ?
O2 C14 C13 125.33(18) ?
O3 C14 C13 111.83(17) yes
O3 C15 C16 107.8(2) yes
O3 C15 H15A 110.1 ?
C16 C15 H15A 110.1 ?
O3 C15 H15B 110.1 ?
C16 C15 H15B 110.1 ?
H15A C15 H15B 108.5 ?
C15 C16 H16A 109.5 ?
C15 C16 H16B 109.5 ?
H16A C16 H16B 109.5 ?
C15 C16 H16C 109.5 ?
H16A C16 H16C 109.5 ?
H16B C16 H16C 109.5 ?
C2 N1 C6 115.85(15) ?
C4 N2 N3 127.10(14) ?
C4 N2 C6 122.74(15) ?
N3 N2 C6 110.16(12) ?
C7 N3 N2 99.58(13) ?
C7 N4 C6 101.50(13) ?
C7 O1 C8 116.31(12) yes
C14 O3 C15 116.58(17) yes

loop_
_geom_bond_atom_site_label_1
_geom_bond_atom_site_label_2
_geom_bond_distance
C1 C2 1.498(2)
C1 H1A 0.9600
C1 H1B 0.9600
C1 H1C 0.9600
C2 N1 1.332(2)
C2 C3 1.404(2)
C3 C4 1.359(2)
C3 H3 0.9300
C4 N2 1.3627(19)
C4 C5 1.484(2)
C5 H5A 0.9600
C5 H5B 0.9600
C5 H5C 0.9600
C6 N1 1.340(2)
C6 N4 1.3399(19)
C6 N2 1.3755(19)
C7 N3 1.324(2)
C7 N4 1.331(2)
C7 O1 1.3537(19)
C8 C9 1.371(2)
C8 C13 1.390(2)
C8 O1 1.4056(18)
C9 C10 1.378(2)
C9 H9 0.9300
C10 C11 1.371(3)
C10 H10 0.9300
C11 C12 1.378(2)
C11 H11 0.9300
C12 C13 1.394(2)
C12 H12 0.9300
C13 C14 1.485(2)
C14 O2 1.203(2)
C14 O3 1.332(2)
C15 O3 1.456(2)
C15 C16 1.476(3)
C15 H15A 0.9700
C15 H15B 0.9700
C16 H16A 0.9600
C16 H16B 0.9600
C16 H16C 0.9600
N2 N3 1.3740(18)

loop_
_geom_hbond_atom_site_label_D
_geom_hbond_atom_site_label_H
_geom_hbond_atom_site_label_A
_geom_hbond_site_symmetry_A
_geom_hbond_distance_DH
_geom_hbond_distance_HA
_geom_hbond_distance_DA
_geom_hbond_angle_DHA
C3 H3 O2 3_557 0.93 2.36 3.248(2) 160

loop_
_geom_torsion_atom_site_label_1
_geom_torsion_atom_site_label_2
_geom_torsion_atom_site_label_3
_geom_torsion_atom_site_label_4
_geom_torsion
_geom_torsion_publ_flag
N1 C2 C3 C4 1.9(3) ?
C1 C2 C3 C4 -176.62(16) ?
C2 C3 C4 N2 -1.1(2) ?
C2 C3 C4 C5 178.79(16) ?
C13 C8 C9 C10 -0.9(3) ?
O1 C8 C9 C10 -177.81(16) ?
C8 C9 C10 C11 0.0(3) ?
C9 C10 C11 C12 0.1(3) ?
C10 C11 C12 C13 0.6(3) ?
C9 C8 C13 C12 1.5(3) ?
O1 C8 C13 C12 178.30(14) ?
C9 C8 C13 C14 -176.48(16) ?
O1 C8 C13 C14 0.3(2) yes
C11 C12 C13 C8 -1.4(3) ?
C11 C12 C13 C14 176.65(15) ?
C8 C13 C14 O2 22.2(3) ?
C12 C13 C14 O2 -155.71(18) ?
C8 C13 C14 O3 -159.56(15) ?
C12 C13 C14 O3 22.5(2) yes
C3 C2 N1 C6 -1.2(2) ?
C1 C2 N1 C6 177.35(15) ?
N4 C6 N1 C2 -178.77(16) ?
N2 C6 N1 C2 -0.1(2) ?
C3 C4 N2 N3 179.29(15) ?
C5 C4 N2 N3 -0.6(2) ?
C3 C4 N2 C6 -0.2(2) ?
C5 C4 N2 C6 179.92(15) ?
N1 C6 N2 C4 0.9(2) ?
N4 C6 N2 C4 179.73(14) ?
N1 C6 N2 N3 -178.74(14) ?
N4 C6 N2 N3 0.14(18) ?
N4 C7 N3 N2 -0.15(19) ?
O1 C7 N3 N2 179.56(13) ?
C4 N2 N3 C7 -179.57(15) ?
C6 N2 N3 C7 0.00(16) ?
N3 C7 N4 C6 0.2(2) ?
O1 C7 N4 C6 -179.46(15) ?
N1 C6 N4 C7 178.59(16) ?
N2 C6 N4 C7 -0.21(17) ?
N3 C7 O1 C8 163.43(15) ?
N4 C7 O1 C8 -16.9(2) yes
C9 C8 O1 C7 -98.75(18) yes
C13 C8 O1 C7 84.32(19) ?
O2 C14 O3 C15 -0.1(3) ?
C13 C14 O3 C15 -178.31(14) yes
C16 C15 O3 C14 -178.88(19) yes

loop_
_cod_related_entry_id
_cod_related_entry_database
_cod_related_entry_code
1 ChemSpider 21127010
